data_1552546
loop_
_publ_author_name
'Stubbs, Joanne E.'
'Legg, Benjamin A.'
'Lee, Sang Soo'
'Dera, Przemyslaw'
'De Yoreo, James J.'
'Fenter, Paul'
'Eng, Peter J.'

_publ_section_title
;
 Epitaxial Growth of Gibbsite Sheets on the Basal Surface of Muscovite
 Mica
;
_journal_name_full 'The Journal of Physical Chemistry C'
_journal_paper_doi 10.1021/acs.jpcc.9b08219
_journal_year 2019
_chemical_formula_sum 'Al1.95 H2 K O12 Si4 Ti0.05'
_chemical_formula_weight 400.48
_space_group_crystal_system monoclinic
_space_group_IT_number 15
_space_group_name_Hall '-C 2yc'
_space_group_name_H-M_alt 'C 1 2/c 1'
_symmetry_space_group_name_Hall '-C 2yc'
_symmetry_space_group_name_H-M 'C 1 2/c 1'
_atom_sites_solution_hydrogens difmap
_audit_creation_method SHELXL-2014/7
_cell_angle_alpha 90
_cell_angle_beta 95.7520(10)
_cell_angle_gamma 90
_cell_formula_units_Z 4
_cell_length_a 5.18750(10)
_cell_length_b 9.0047(2)
_cell_length_c 20.0217(5)
_cell_measurement_reflns_used 8920
_cell_measurement_temperature 293(2)
_cell_measurement_theta_max 47.226
_cell_measurement_theta_min 6.456
_cell_volume 930.54(4)
_computing_structure_refinement 'SHELXL-2014/7 (Sheldrick, 2014)'
_diffrn_ambient_temperature 293(2)
_diffrn_measured_fraction_theta_full 0.969
_diffrn_measured_fraction_theta_max 0.982
_diffrn_measurement_device_type 'Bruker D8 Venture, Photon II area detector'
_diffrn_radiation_type AgK\a
_diffrn_radiation_wavelength 0.56086
_diffrn_reflns_av_R_equivalents 0.0567
_diffrn_reflns_av_unetI/netI 0.0485
_diffrn_reflns_Laue_measured_fraction_full 0.969
_diffrn_reflns_Laue_measured_fraction_max 0.982
_diffrn_reflns_limit_h_max 7
_diffrn_reflns_limit_h_min -7
_diffrn_reflns_limit_k_max 12
_diffrn_reflns_limit_k_min -12
_diffrn_reflns_limit_l_max 28
_diffrn_reflns_limit_l_min -28
_diffrn_reflns_number 8025
_diffrn_reflns_point_group_measured_fraction_full 0.969
_diffrn_reflns_point_group_measured_fraction_max 0.982
_diffrn_reflns_theta_full 19.665
_diffrn_reflns_theta_max 23.616
_diffrn_reflns_theta_min 3.571
_exptl_absorpt_coefficient_mu 0.709
_exptl_crystal_density_diffrn 2.859
_exptl_crystal_description platelet
_exptl_crystal_F_000 798
_refine_diff_density_max 2.006
_refine_diff_density_min -1.767
_refine_diff_density_rms 0.388
_refine_ls_extinction_method none
_refine_ls_goodness_of_fit_ref 1.140
_refine_ls_hydrogen_treatment refall
_refine_ls_matrix_type full
_refine_ls_number_parameters 97
_refine_ls_number_reflns 1405
_refine_ls_number_restraints 0
_refine_ls_restrained_S_all 1.140
_refine_ls_R_factor_all 0.0793
_refine_ls_R_factor_gt 0.0781
_refine_ls_shift/su_max 0.001
_refine_ls_shift/su_mean 0.000
_refine_ls_structure_factor_coef Fsqd
_refine_ls_weighting_details 'w=1/[\s^2^(Fo^2^)+(0.1689P)^2^+1.8541P] where P=(Fo^2^+2Fc^2^)/3'
_refine_ls_weighting_scheme calc
_refine_ls_wR_factor_gt 0.2197
_refine_ls_wR_factor_ref 0.2220
_reflns_Friedel_coverage 0.000
_reflns_number_gt 1329
_reflns_number_total 1405
_reflns_threshold_expression 'I > 2\s(I)'
_cod_data_source_file jp9b08219_si_002.cif
_cod_data_source_block shelx
_cod_database_code 1552546
_shelx_shelxl_version_number 2014/7
_shelx_space_group_comment
;
The symmetry employed for this shelxl refinement is uniquely defined
by the following loop, which should always be used as a source of
symmetry information in preference to the above space-group names.
They are only intended as comments.
;

loop_
_space_group_symop_operation_xyz
'x, y, z'
'-x, y, -z+1/2'
'x+1/2, y+1/2, z'
'-x+1/2, y+1/2, -z+1/2'
'-x, -y, -z'
'x, -y, z-1/2'
'-x+1/2, -y+1/2, -z'
'x+1/2, -y+1/2, z-1/2'

loop_
_atom_site_label
_atom_site_type_symbol
_atom_site_fract_x
_atom_site_fract_y
_atom_site_fract_z
_atom_site_U_iso_or_equiv
_atom_site_adp_type
_atom_site_occupancy
_atom_site_site_symmetry_order
_atom_site_calc_flag
_atom_site_refinement_flags_posn
_atom_site_refinement_flags_adp
_atom_site_refinement_flags_occupancy
K001 K 0.5000 0.59816(13) 0.7500 0.0213(5) Uani 0.939(8) 2 d S T P
Si03 Si 0.45180(15) 0.25835(9) 0.63559(4) 0.0074(3) Uani 1 1 d . . .
Si04 Si 0.96505(14) 0.42960(10) 0.63555(4) 0.0073(3) Uani 1 1 d . . .
Al02 Al 0.25007(15) 0.41652(9) 0.49999(4) 0.0075(5) Uani 0.905(15) 1 d . . P
Ti02 Ti 0.25007(15) 0.41652(9) 0.49999(4) 0.0075(5) Uani 0.095(15) 1 d . . P
O006 O 0.3859(4) 0.2517(2) 0.55338(11) 0.0093(5) Uani 1 1 d . . .
O007 O 0.9615(4) 0.4432(2) 0.55361(11) 0.0095(5) Uani 1 1 d . . .
O008 O 0.9182(5) 0.5931(2) 0.66879(12) 0.0140(5) Uani 1 1 d . . .
O009 O 0.2491(4) 0.3699(3) 0.66894(11) 0.0137(5) Uani 1 1 d . . .
O00A O 0.7493(4) 0.3112(3) 0.65767(12) 0.0157(5) Uani 1 1 d . . .
OH05 O 0.4570(4) 0.5617(3) 0.55037(11) 0.0106(5) Uani 1 1 d . . .
M1 Al 0.2500 0.7500 0.5000 0.018(10) Uiso 0.064(13) 2 d S . P
H13 H 0.375(13) 0.636(8) 0.554(4) 0.05(2) Uiso 1 1 d . . .

loop_
_atom_site_aniso_label
_atom_site_aniso_U_11
_atom_site_aniso_U_22
_atom_site_aniso_U_33
_atom_site_aniso_U_23
_atom_site_aniso_U_13
_atom_site_aniso_U_12
K001 0.0223(7) 0.0224(7) 0.0179(7) 0.000 -0.0040(4) 0.000
Si03 0.0072(5) 0.0068(5) 0.0068(5) 0.0002(2) -0.0059(3) 0.0001(2)
Si04 0.0073(5) 0.0065(5) 0.0069(5) 0.0006(2) -0.0051(3) 0.0001(2)
Al02 0.0075(6) 0.0074(6) 0.0062(6) 0.0011(2) -0.0060(4) -0.0001(2)
Ti02 0.0075(6) 0.0074(6) 0.0062(6) 0.0011(2) -0.0060(4) -0.0001(2)
O006 0.0124(11) 0.0083(10) 0.0057(9) 0.0010(6) -0.0065(8) 0.0000(6)
O007 0.0102(10) 0.0103(10) 0.0067(9) 0.0016(7) -0.0057(7) 0.0011(7)
O008 0.0200(12) 0.0091(10) 0.0120(11) 0.0007(7) -0.0028(9) 0.0012(7)
O009 0.0141(10) 0.0157(10) 0.0097(10) -0.0010(8) -0.0063(8) 0.0041(8)
O00A 0.0145(10) 0.0178(11) 0.0130(11) 0.0040(8) -0.0074(8) -0.0049(8)
OH05 0.0111(10) 0.0108(10) 0.0087(10) -0.0022(7) -0.0041(8) 0.0006(7)

loop_
_atom_type_symbol
_atom_type_description
_atom_type_scat_dispersion_real
_atom_type_scat_dispersion_imag
_atom_type_scat_source
H H 0.0000 0.0000 'International Tables Vol C Tables 4.2.6.8 and 6.1.1.4'
O O 0.0056 0.0036 'International Tables Vol C Tables 4.2.6.8 and 6.1.1.4'
Al Al 0.0406 0.0313 'International Tables Vol C Tables 4.2.6.8 and 6.1.1.4'
Si Si 0.0522 0.0431 'International Tables Vol C Tables 4.2.6.8 and 6.1.1.4'
K K 0.1399 0.1562 'International Tables Vol C Tables 4.2.6.8 and 6.1.1.4'
Ti Ti 0.2060 0.2830 'International Tables Vol C Tables 4.2.6.8 and 6.1.1.4'

loop_
_geom_angle_atom_site_label_1
_geom_angle_atom_site_label_2
_geom_angle_atom_site_label_3
_geom_angle
_geom_angle_site_symmetry_1
_geom_angle_site_symmetry_3
O008 K001 O008 178.16(10) 2_656 .
O008 K001 O009 89.03(7) 2_656 .
O008 K001 O009 89.65(7) . .
O008 K001 O009 89.65(7) 2_656 2_656
O008 K001 O009 89.03(7) . 2_656
O009 K001 O009 87.73(10) . 2_656
O008 K001 O00A 87.99(7) 2_656 4_656
O008 K001 O00A 93.24(7) . 4_656
O009 K001 O00A 174.76(8) . 4_656
O009 K001 O00A 87.94(7) 2_656 4_656
O008 K001 O00A 93.24(7) 2_656 3_455
O008 K001 O00A 87.99(7) . 3_455
O009 K001 O00A 87.94(7) . 3_455
O009 K001 O00A 174.76(8) 2_656 3_455
O00A K001 O00A 96.53(10) 4_656 3_455
O008 K001 O009 50.62(6) 2_656 4_556
O008 K001 O009 131.18(7) . 4_556
O009 K001 O009 129.86(2) . 4_556
O009 K001 O009 115.92(7) 2_656 4_556
O00A K001 O009 50.17(6) 4_656 4_556
O00A K001 O009 69.22(7) 3_455 4_556
O008 K001 O009 131.18(7) 2_656 3
O008 K001 O009 50.62(6) . 3
O009 K001 O009 115.92(7) . 3
O009 K001 O009 129.86(2) 2_656 3
O00A K001 O009 69.22(7) 4_656 3
O00A K001 O009 50.17(6) 3_455 3
O009 K001 O009 83.23(8) 4_556 3
O008 K001 O008 64.27(8) 2_656 1_455
O008 K001 O008 115.70(8) . 1_455
O009 K001 O008 50.46(6) . 1_455
O009 K001 O008 128.07(7) 2_656 1_455
O00A K001 O008 131.32(7) 4_656 1_455
O00A K001 O008 50.07(6) 3_455 1_455
O009 K001 O008 82.35(6) 4_556 1_455
O009 K001 O008 98.85(6) 3 1_455
O008 K001 O008 115.70(8) 2_656 2_756
O008 K001 O008 64.27(8) . 2_756
O009 K001 O008 128.07(7) . 2_756
O009 K001 O008 50.46(6) 2_656 2_756
O00A K001 O008 50.07(6) 4_656 2_756
O00A K001 O008 131.32(7) 3_455 2_756
O009 K001 O008 98.85(6) 4_556 2_756
O009 K001 O008 82.35(6) 3 2_756
O008 K001 O008 178.41(8) 1_455 2_756
O008 K001 Si03 157.18(6) 2_656 3
O008 K001 Si03 24.59(4) . 3
O009 K001 Si03 102.03(5) . 3
O009 K001 Si03 110.45(5) 2_656 3
O00A K001 Si03 82.27(6) 4_656 3
O00A K001 Si03 67.62(5) 3_455 3
O009 K001 Si03 108.62(5) 4_556 3
O009 K001 Si03 26.13(4) 3 3
O008 K001 Si03 107.73(5) 1_455 3
O008 K001 Si03 72.91(5) 2_756 3
O008 K001 Si03 24.59(5) 2_656 4_556
O008 K001 Si03 157.18(6) . 4_556
O009 K001 Si03 110.46(5) . 4_556
O009 K001 Si03 102.03(5) 2_656 4_556
O00A K001 Si03 67.62(5) 4_656 4_556
O00A K001 Si03 82.27(5) 3_455 4_556
O009 K001 Si03 26.13(4) 4_556 4_556
O009 K001 Si03 108.62(5) 3 4_556
O008 K001 Si03 72.91(5) 1_455 4_556
O008 K001 Si03 107.73(5) 2_756 4_556
Si03 K001 Si03 134.47(4) 3 4_556
O00A Si03 O009 109.73(13) . .
O00A Si03 O008 106.85(13) . 3_445
O009 Si03 O008 106.87(13) . 3_445
O00A Si03 O006 112.14(13) . .
O009 Si03 O006 110.54(12) . .
O008 Si03 O006 110.52(11) 3_445 .
O00A Si03 K001 125.57(9) . 3_445
O009 Si03 K001 61.28(9) . 3_445
O008 Si03 K001 45.85(9) 3_445 3_445
O006 Si03 K001 121.27(8) . 3_445
O00A Si03 K001 46.35(9) . 3_545
O009 Si03 K001 117.58(9) . 3_545
O008 Si03 K001 60.72(9) 3_445 3_545
O006 Si03 K001 131.58(9) . 3_545
K001 Si03 K001 87.76(2) 3_445 3_545
O00A Si03 K001 66.44(10) . .
O009 Si03 K001 43.29(8) . .
O008 Si03 K001 119.06(9) 3_445 .
O006 Si03 K001 128.56(8) . .
K001 Si03 K001 87.065(18) 3_445 .
K001 Si03 K001 86.662(18) 3_545 .
O00A Si04 O008 109.90(13) . .
O00A Si04 O007 112.26(12) . .
O008 Si04 O007 110.49(12) . .
O00A Si04 O009 106.59(12) . 1_655
O008 Si04 O009 106.92(12) . 1_655
O007 Si04 O009 110.48(12) . 1_655
O00A Si04 K001 125.70(8) . 1_655
O008 Si04 K001 61.26(9) . 1_655
O007 Si04 K001 120.99(8) . 1_655
O009 Si04 K001 45.95(8) 1_655 1_655
O00A Si04 K001 46.42(8) . 3_545
O008 Si04 K001 117.69(9) . 3_545
O007 Si04 K001 131.56(8) . 3_545
O009 Si04 K001 60.40(9) 1_655 3_545
K001 Si04 K001 87.776(17) 1_655 3_545
O00A Si04 K001 66.75(10) . .
O008 Si04 K001 43.16(9) . .
O007 Si04 K001 128.82(8) . .
O009 Si04 K001 118.78(9) 1_655 .
K001 Si04 K001 86.87(2) 1_655 .
K001 Si04 K001 86.808(18) 3_545 .
OH05 Al02 OH05 76.99(11) . 5_666
OH05 Al02 O006 94.56(10) . .
OH05 Al02 O006 96.09(11) 5_666 .
OH05 Al02 O007 95.96(11) . 5_666
OH05 Al02 O007 94.43(10) 5_666 5_666
O006 Al02 O007 166.55(11) . 5_666
OH05 Al02 O007 92.69(10) . 1_455
OH05 Al02 O007 166.88(12) 5_666 1_455
O006 Al02 O007 92.75(10) . 1_455
O007 Al02 O007 78.42(10) 5_666 1_455
OH05 Al02 O006 167.17(12) . 7_556
OH05 Al02 O006 93.07(10) 5_666 7_556
O006 Al02 O006 78.26(11) . 7_556
O007 Al02 O006 92.84(10) 5_666 7_556
O007 Al02 O006 98.22(10) 1_455 7_556
OH05 Al02 M1 84.37(7) . 3_545
OH05 Al02 M1 47.09(7) 5_666 3_545
O006 Al02 M1 49.02(7) . 3_545
O007 Al02 M1 140.59(8) 5_666 3_545
O007 Al02 M1 140.99(7) 1_455 3_545
O006 Al02 M1 82.90(8) 7_556 3_545
OH05 Al02 M1 141.43(8) . 3_445
OH05 Al02 M1 141.58(8) 5_666 3_445
O006 Al02 M1 83.25(8) . 3_445
O007 Al02 M1 83.30(7) 5_666 3_445
O007 Al02 M1 49.21(7) 1_455 3_445
O006 Al02 M1 49.01(7) 7_556 3_445
M1 Al02 M1 119.94(3) 3_545 3_445
OH05 Al02 Ti02 38.52(7) . 5_666
OH05 Al02 Ti02 38.47(7) 5_666 5_666
O006 Al02 Ti02 96.81(8) . 5_666
O007 Al02 Ti02 96.64(8) 5_666 5_666
O007 Al02 Ti02 130.73(8) 1_455 5_666
O006 Al02 Ti02 131.05(9) 7_556 5_666
M1 Al02 Ti02 60.14(3) 3_545 5_666
M1 Al02 Ti02 179.92(6) 3_445 5_666
OH05 Al02 Al02 38.52(7) . 5_666
OH05 Al02 Al02 38.47(7) 5_666 5_666
O006 Al02 Al02 96.81(8) . 5_666
O007 Al02 Al02 96.64(8) 5_666 5_666
O007 Al02 Al02 130.73(8) 1_455 5_666
O006 Al02 Al02 131.05(9) 7_556 5_666
M1 Al02 Al02 60.14(3) 3_545 5_666
M1 Al02 Al02 179.92(6) 3_445 5_666
Ti02 Al02 Al02 0.0 5_666 5_666
OH05 Al02 Ti02 95.57(8) . 5_566
OH05 Al02 Ti02 132.88(8) 5_666 5_566
O006 Al02 Ti02 131.02(9) . 5_566
O007 Al02 Ti02 39.39(7) 5_666 5_566
O007 Al02 Ti02 39.03(7) 1_455 5_566
O006 Al02 Ti02 97.15(8) 7_556 5_566
M1 Al02 Ti02 179.94(6) 3_545 5_566
M1 Al02 Ti02 60.12(3) 3_445 5_566
Ti02 Al02 Ti02 119.80(6) 5_666 5_566
Al02 Al02 Ti02 119.80(6) 5_666 5_566
OH05 Al02 Al02 95.57(8) . 5_566
OH05 Al02 Al02 132.88(8) 5_666 5_566
O006 Al02 Al02 131.02(9) . 5_566
O007 Al02 Al02 39.39(7) 5_666 5_566
O007 Al02 Al02 39.03(7) 1_455 5_566
O006 Al02 Al02 97.15(8) 7_556 5_566
M1 Al02 Al02 179.94(6) 3_545 5_566
M1 Al02 Al02 60.12(3) 3_445 5_566
Ti02 Al02 Al02 119.8 5_666 5_566
Al02 Al02 Al02 119.80(6) 5_666 5_566
Ti02 Al02 Al02 0.0 5_566 5_566
Si03 O006 Al02 123.72(12) . .
Si03 O006 Ti02 127.21(12) . 7_556
Al02 O006 Ti02 101.7 . 7_556
Si03 O006 Al02 127.21(12) . 7_556
Al02 O006 Al02 101.74(11) . 7_556
Ti02 O006 Al02 0.0 7_556 7_556
Si03 O006 M1 111.87(12) . 3_545
Al02 O006 M1 91.10(9) . 3_545
Ti02 O006 M1 90.53(9) 7_556 3_545
Al02 O006 M1 90.53(9) 7_556 3_545
Si04 O007 Ti02 123.61(13) . 5_666
Si04 O007 Al02 123.61(13) . 5_666
Ti02 O007 Al02 0.0 5_666 5_666
Si04 O007 Al02 127.61(12) . 1_655
Ti02 O007 Al02 101.6 5_666 1_655
Al02 O007 Al02 101.58(10) 5_666 1_655
Si04 O007 Ti02 127.61(12) . 1_655
Ti02 O007 Ti02 101.58(10) 5_666 1_655
Al02 O007 Ti02 101.58(10) 5_666 1_655
Al02 O007 Ti02 0.00(7) 1_655 1_655
Si04 O007 M1 111.81(11) . 3_545
Ti02 O007 M1 91.02(9) 5_666 3_545
Al02 O007 M1 91.02(9) 5_666 3_545
Al02 O007 M1 90.37(9) 1_655 3_545
Ti02 O007 M1 90.37(9) 1_655 3_545
Si04 O008 Si03 128.32(16) . 3
Si04 O008 K001 113.51(11) . .
Si03 O008 K001 109.56(11) 3 .
Si04 O008 K001 92.69(10) . 1_655
Si03 O008 K001 93.33(10) 3 1_655
K001 O008 K001 115.70(8) . 1_655
Si03 O009 Si04 128.16(15) . 1_455
Si03 O009 K001 113.43(11) . .
Si04 O009 K001 109.54(11) 1_455 .
Si03 O009 K001 92.59(10) . 3_445
Si04 O009 K001 93.66(10) 1_455 3_445
K001 O009 K001 115.92(7) . 3_445
Si03 O00A Si04 140.28(15) . .
Si03 O00A K001 109.44(11) . 3_545
Si04 O00A K001 109.27(10) . 3_545
Al02 OH05 Ti02 103.0 . 5_666
Al02 OH05 Al02 103.02(11) . 5_666
Ti02 OH05 Al02 0.0 5_666 5_666
Al02 OH05 M1 93.59(10) . .
Ti02 OH05 M1 93.23(10) 5_666 .
Al02 OH05 M1 93.23(10) 5_666 .
Al02 OH05 H13 110(5) . .
Ti02 OH05 H13 115(5) 5_666 .
Al02 OH05 H13 115(5) 5_666 .
M1 OH05 H13 33(5) . .
OH05 M1 OH05 180.0 . 7_566
OH05 M1 O006 79.56(8) . 5_666
OH05 M1 O006 100.44(8) 7_566 5_666
OH05 M1 O006 100.44(8) . 3_455
OH05 M1 O006 79.56(8) 7_566 3_455
O006 M1 O006 180.0 5_666 3_455
OH05 M1 O007 79.41(9) . 5_666
OH05 M1 O007 100.59(9) 7_566 5_666
O006 M1 O007 99.12(8) 5_666 5_666
O006 M1 O007 80.88(8) 3_455 5_666
OH05 M1 O007 100.59(9) . 3_455
OH05 M1 O007 79.41(9) 7_566 3_455
O006 M1 O007 80.88(8) 5_666 3_455
O006 M1 O007 99.12(8) 3_455 3_455
O007 M1 O007 180.00(7) 5_666 3_455
OH05 M1 Al02 39.68(6) . 5_666
OH05 M1 Al02 140.31(6) 7_566 5_666
O006 M1 Al02 39.89(5) 5_666 5_666
O006 M1 Al02 140.11(5) 3_455 5_666
O007 M1 Al02 89.64(6) 5_666 5_666
O007 M1 Al02 90.36(6) 3_455 5_666
OH05 M1 Ti02 140.32(6) . 3_455
OH05 M1 Ti02 39.69(6) 7_566 3_455
O006 M1 Ti02 140.11(5) 5_666 3_455
O006 M1 Ti02 39.89(5) 3_455 3_455
O007 M1 Ti02 90.36(6) 5_666 3_455
O007 M1 Ti02 89.64(6) 3_455 3_455
Al02 M1 Ti02 180.0 5_666 3_455
OH05 M1 Al02 140.32(6) . 3_455
OH05 M1 Al02 39.69(6) 7_566 3_455
O006 M1 Al02 140.11(5) 5_666 3_455
O006 M1 Al02 39.89(5) 3_455 3_455
O007 M1 Al02 90.36(6) 5_666 3_455
O007 M1 Al02 89.64(6) 3_455 3_455
Al02 M1 Al02 180.0 5_666 3_455
Ti02 M1 Al02 0.0 3_455 3_455
OH05 M1 Ti02 39.68(6) . 5_666
OH05 M1 Ti02 140.31(6) 7_566 5_666
O006 M1 Ti02 39.89(5) 5_666 5_666
O006 M1 Ti02 140.11(5) 3_455 5_666
O007 M1 Ti02 89.64(6) 5_666 5_666
O007 M1 Ti02 90.36(6) 3_455 5_666
Al02 M1 Ti02 0.00(4) 5_666 5_666
Ti02 M1 Ti02 180.0 3_455 5_666
Al02 M1 Ti02 180.0 3_455 5_666
OH05 M1 Al02 89.84(6) . 5_566
OH05 M1 Al02 90.16(6) 7_566 5_566
O006 M1 Al02 139.54(5) 5_666 5_566
O006 M1 Al02 40.46(5) 3_455 5_566
O007 M1 Al02 40.41(6) 5_666 5_566
O007 M1 Al02 139.59(6) 3_455 5_566
Al02 M1 Al02 119.94(3) 5_666 5_566
Ti02 M1 Al02 60.1 3_455 5_566
Al02 M1 Al02 60.06(3) 3_455 5_566
Ti02 M1 Al02 119.9 5_666 5_566
OH05 M1 Ti02 90.16(6) . 3
OH05 M1 Ti02 89.84(6) 7_566 3
O006 M1 Ti02 40.46(5) 5_666 3
O006 M1 Ti02 139.54(5) 3_455 3
O007 M1 Ti02 139.59(6) 5_666 3
O007 M1 Ti02 40.41(6) 3_455 3
Al02 M1 Ti02 60.06(3) 5_666 3
Ti02 M1 Ti02 119.94(3) 3_455 3
Al02 M1 Ti02 119.94(3) 3_455 3
Ti02 M1 Ti02 60.06(3) 5_666 3
Al02 M1 Ti02 180.0 5_566 3
OH05 M1 H13 16(3) . .
OH05 M1 H13 164(3) 7_566 .
O006 M1 H13 91(3) 5_666 .
O006 M1 H13 89(3) 3_455 .
O007 M1 H13 88(3) 5_666 .
O007 M1 H13 92(3) 3_455 .
Al02 M1 H13 52(3) 5_666 .
Ti02 M1 H13 128(3) 3_455 .
Al02 M1 H13 128(3) 3_455 .
Ti02 M1 H13 52(3) 5_666 .
Al02 M1 H13 88(3) 5_566 .
Ti02 M1 H13 92(3) 3 .

loop_
_geom_bond_atom_site_label_1
_geom_bond_atom_site_label_2
_geom_bond_distance
_geom_bond_site_symmetry_2
K001 O008 2.839(3) 2_656
K001 O008 2.839(3) .
K001 O009 2.851(2) .
K001 O009 2.851(2) 2_656
K001 O00A 2.882(2) 4_656
K001 O00A 2.882(2) 3_455
K001 O009 3.273(3) 4_556
K001 O009 3.273(3) 3
K001 O008 3.282(2) 1_455
K001 O008 3.282(2) 2_756
K001 Si03 3.7279(9) 3
K001 Si03 3.7279(9) 4_556
Si03 O00A 1.633(2) .
Si03 O009 1.643(2) .
Si03 O008 1.646(2) 3_445
Si03 O006 1.648(2) .
Si03 K001 3.7279(9) 3_445
Si03 K001 3.7563(9) 3_545
Si04 O00A 1.638(2) .
Si04 O008 1.644(2) .
Si04 O007 1.643(2) .
Si04 O009 1.646(2) 1_655
Si04 K001 3.7391(9) 1_655
Si04 K001 3.7560(12) 3_545
Al02 OH05 1.914(2) .
Al02 OH05 1.916(3) 5_666
Al02 O006 1.921(2) .
Al02 O007 1.927(2) 5_666
Al02 O007 1.943(2) 1_455
Al02 O006 1.945(2) 7_556
Al02 M1 2.9956(8) 3_545
Al02 M1 2.9963(8) 3_445
Al02 Ti02 2.9973(16) 5_666
Al02 Al02 2.9973(16) 5_666
Al02 Ti02 2.9987(16) 5_566
Al02 Al02 2.9987(16) 5_566
O006 Ti02 1.945(2) 7_556
O006 Al02 1.945(2) 7_556
O006 M1 2.262(2) 3_545
O007 Ti02 1.928(2) 5_666
O007 Al02 1.928(2) 5_666
O007 Al02 1.943(2) 1_655
O007 Ti02 1.943(2) 1_655
O007 M1 2.269(2) 3_545
O008 Si03 1.646(2) 3
O008 K001 3.282(2) 1_655
O009 Si04 1.646(2) 1_455
O009 K001 3.273(3) 3_445
O00A K001 2.882(2) 3_545
OH05 Ti02 1.916(2) 5_666
OH05 Al02 1.916(2) 5_666
OH05 M1 2.197(2) .
OH05 H13 0.80(7) .
M1 OH05 2.197(2) 7_566
M1 O006 2.262(2) 5_666
M1 O006 2.262(2) 3_455
M1 O007 2.269(2) 5_666
M1 O007 2.269(2) 3_455
M1 Al02 2.9956(8) 5_666
M1 Ti02 2.9956(8) 3_455
M1 Al02 2.9956(8) 3_455
M1 Ti02 2.9956(8) 5_666
M1 Al02 2.9963(8) 5_566
M1 Ti02 2.9963(8) 3
M1 H13 1.58(7) .
